data_4119398
loop_
_publ_author_name
'Jennifer J. Le Roy'
'Matthew Jeletic'
'Serge I. Gorelsky'
'Ilia Korobkov'
'Liviu Ungur'
'Liviu F. Chibotaru'
'Muralee Murugesu'

_publ_section_title
;
 An Organometallic Building Block Approach To Produce a Multidecker 4f
 Single-Molecule Magnet
;
_journal_name_full 'Journal of the American Chemical Society'
_journal_page_first 3502
_journal_page_last 3510
_journal_paper_doi 10.1021/ja310642h
_journal_volume 135
_journal_year 2013
_chemical_formula_sum 'C40 H78 Dy Li O6 Si4'
_chemical_formula_weight 936.82
_chemical_name_systematic
; 
 ? 
;
_space_group_IT_number 2
_symmetry_cell_setting triclinic
_symmetry_space_group_name_Hall '-P 1'
_symmetry_space_group_name_H-M 'P -1'
_atom_sites_solution_hydrogens geom
_atom_sites_solution_primary direct
_atom_sites_solution_secondary difmap
_audit_creation_method SHELXL-97
_cell_angle_alpha 99.361(3)
_cell_angle_beta 102.268(3)
_cell_angle_gamma 99.657(3)
_cell_formula_units_Z 2
_cell_length_a 11.5077(7)
_cell_length_b 12.3057(7)
_cell_length_c 18.5852(11)
_cell_measurement_reflns_used 9883
_cell_measurement_temperature 200(2)
_cell_measurement_theta_max 28.35
_cell_measurement_theta_min 2.25
_cell_volume 2481.0(3)
_computing_cell_refinement 'APEX II, Bruker (2009)'
_computing_data_collection 'APEX II, Bruker (2009)'
_computing_data_reduction 'XPREP, Bruker (2009)'
_computing_molecular_graphics 'SHELXTL, Bruker (2004)'
_computing_publication_material 'SHELXTL, Bruker (2004)'
_computing_structure_refinement 'SHELXL-97 (Sheldrick, 2008)'
_computing_structure_solution 'SHELXS-97 (Sheldrick, 2008)'
_diffrn_ambient_temperature 200(2)
_diffrn_measured_fraction_theta_full 0.984
_diffrn_measured_fraction_theta_max 0.984
_diffrn_measurement_device_type 'Bruker APEX-II CCD'
_diffrn_measurement_method '\f and \w scans'
_diffrn_radiation_monochromator graphite
_diffrn_radiation_source 'fine-focus sealed tube'
_diffrn_radiation_type MoK\a
_diffrn_radiation_wavelength 0.71073
_diffrn_reflns_av_R_equivalents 0.0170
_diffrn_reflns_av_sigmaI/netI 0.0183
_diffrn_reflns_limit_h_max 15
_diffrn_reflns_limit_h_min -15
_diffrn_reflns_limit_k_max 16
_diffrn_reflns_limit_k_min -16
_diffrn_reflns_limit_l_max 24
_diffrn_reflns_limit_l_min -24
_diffrn_reflns_number 35322
_diffrn_reflns_theta_full 28.39
_diffrn_reflns_theta_max 28.39
_diffrn_reflns_theta_min 2.25
_exptl_absorpt_coefficient_mu 1.640
_exptl_absorpt_correction_T_max 0.7458
_exptl_absorpt_correction_T_min 0.6566
_exptl_absorpt_correction_type multi-scan
_exptl_absorpt_process_details 'SADABS, Bruker (2003)'
_exptl_crystal_colour yellow
_exptl_crystal_density_diffrn 1.254
_exptl_crystal_density_meas ?
_exptl_crystal_description block
_exptl_crystal_F_000 982
_exptl_crystal_size_max 0.28
_exptl_crystal_size_mid 0.20
_exptl_crystal_size_min 0.19
_refine_diff_density_max 0.469
_refine_diff_density_min -0.335
_refine_diff_density_rms 0.048
_refine_ls_extinction_method none
_refine_ls_goodness_of_fit_ref 1.025
_refine_ls_hydrogen_treatment constr
_refine_ls_matrix_type full
_refine_ls_number_parameters 469
_refine_ls_number_reflns 12258
_refine_ls_number_restraints 0
_refine_ls_restrained_S_all 1.025
_refine_ls_R_factor_all 0.0199
_refine_ls_R_factor_gt 0.0177
_refine_ls_shift/su_max 0.002
_refine_ls_shift/su_mean 0.000
_refine_ls_structure_factor_coef Fsqd
_refine_ls_weighting_details 'calc w=1/[\s^2^(Fo^2^)+(0.0305P)^2^+0.2818P] where P=(Fo^2^+2Fc^2^)/3'
_refine_ls_weighting_scheme calc
_refine_ls_wR_factor_gt 0.0467
_refine_ls_wR_factor_ref 0.0478
_reflns_number_gt 11499
_reflns_number_total 12258
_reflns_threshold_expression >2sigma(I)
_cod_data_source_file ja310642h_si_002.cif
_cod_data_source_block mm123
_cod_depositor_comments
;
The following automatic conversions were performed:

'_exptl_crystal_density_meas' value 'n/a' was changed to '?' - the
value is perceived as not measured.

Automatic conversion script
Id: cif_fix_values 3008 2015-01-20 13:52:24Z robertas 
;
_cod_database_code 4119398

loop_
_symmetry_equiv_pos_as_xyz
'x, y, z'
'-x, -y, -z'

loop_
_atom_site_label
_atom_site_type_symbol
_atom_site_fract_x
_atom_site_fract_y
_atom_site_fract_z
_atom_site_U_iso_or_equiv
_atom_site_adp_type
_atom_site_occupancy
_atom_site_symmetry_multiplicity
_atom_site_calc_flag
_atom_site_refinement_flags
Dy1 Dy 0.861534(5) 0.633959(5) 0.742160(3) 0.02588(3) Uani 1 1 d .
Si1 Si 0.78479(4) 0.36699(3) 0.55490(2) 0.03528(9) Uani 1 1 d .
Si2 Si 0.53620(4) 0.71366(4) 0.78677(2) 0.03490(8) Uani 1 1 d .
Si3 Si 0.80573(4) 0.88050(4) 0.61354(2) 0.03856(9) Uani 1 1 d .
Si4 Si 1.06749(4) 0.76612(4) 0.96021(2) 0.04289(10) Uani 1 1 d .
Li1 Li 0.3350(2) 0.19954(19) 0.78571(13) 0.0313(5) Uani 1 1 d .
O1 O 0.16694(11) 0.23723(10) 0.81738(7) 0.0472(3) Uani 1 1 d .
O2 O 0.39346(11) 0.35611(10) 0.86693(6) 0.0459(3) Uani 1 1 d .
O3 O 0.33430(12) 0.27985(11) 0.69128(7) 0.0507(3) Uani 1 1 d .
O4 O 0.51132(12) 0.20598(11) 0.77293(8) 0.0499(3) Uani 1 1 d .
O5 O 0.23960(13) 0.04584(11) 0.71899(8) 0.0542(3) Uani 1 1 d .
O6 O 0.35532(13) 0.08761(11) 0.86631(8) 0.0555(3) Uani 1 1 d .
C1 C 0.76129(12) 0.43948(11) 0.64587(8) 0.0296(3) Uani 1 1 d .
C2 C 0.67609(12) 0.51055(11) 0.63586(8) 0.0292(3) Uani 1 1 d .
H2A H 0.6455 0.5100 0.5841 0.035 Uiso 1 1 calc R
C3 C 0.62470(12) 0.58154(11) 0.68183(8) 0.0282(3) Uani 1 1 d .
H3A H 0.5695 0.6167 0.6529 0.034 Uiso 1 1 calc R
C4 C 0.63370(12) 0.61440(11) 0.76012(8) 0.0277(3) Uani 1 1 d .
C5 C 0.70236(13) 0.58248(12) 0.82339(8) 0.0302(3) Uani 1 1 d .
H5A H 0.6896 0.6192 0.8693 0.036 Uiso 1 1 calc R
C6 C 0.78407(13) 0.51076(12) 0.83555(8) 0.0321(3) Uani 1 1 d .
H6A H 0.8111 0.5093 0.8873 0.039 Uiso 1 1 calc R
C7 C 0.83574(13) 0.44032(12) 0.78940(8) 0.0331(3) Uani 1 1 d .
H7A H 0.8895 0.4031 0.8176 0.040 Uiso 1 1 calc R
C8 C 0.82699(13) 0.41168(11) 0.71146(8) 0.0325(3) Uani 1 1 d .
H8A H 0.8778 0.3612 0.7002 0.039 Uiso 1 1 calc R
C9 C 0.93629(19) 0.3275(2) 0.56683(12) 0.0610(5) Uani 1 1 d .
H9A H 1.0007 0.3954 0.5868 0.092 Uiso 1 1 calc R
H9B H 0.9447 0.2901 0.5180 0.092 Uiso 1 1 calc R
H9C H 0.9431 0.2761 0.6019 0.092 Uiso 1 1 calc R
C10 C 0.6660(2) 0.23485(17) 0.51636(12) 0.0617(5) Uani 1 1 d .
H10A H 0.6781 0.1969 0.4688 0.092 Uiso 1 1 calc R
H10B H 0.5853 0.2534 0.5076 0.092 Uiso 1 1 calc R
H10C H 0.6723 0.1850 0.5525 0.092 Uiso 1 1 calc R
C11 C 0.7761(2) 0.45843(17) 0.48356(11) 0.0554(5) Uani 1 1 d .
H11A H 0.8382 0.5280 0.5033 0.083 Uiso 1 1 calc R
H11B H 0.6954 0.4768 0.4728 0.083 Uiso 1 1 calc R
H11C H 0.7901 0.4183 0.4372 0.083 Uiso 1 1 calc R
C12 C 0.4287(2) 0.7337(2) 0.70176(12) 0.0792(8) Uani 1 1 d .
H12A H 0.4750 0.7644 0.6684 0.119 Uiso 1 1 calc R
H12B H 0.3790 0.7862 0.7172 0.119 Uiso 1 1 calc R
H12C H 0.3758 0.6610 0.6751 0.119 Uiso 1 1 calc R
C13 C 0.44031(19) 0.65500(18) 0.84749(13) 0.0597(5) Uani 1 1 d .
H13A H 0.4932 0.6431 0.8931 0.090 Uiso 1 1 calc R
H13B H 0.3873 0.5831 0.8195 0.090 Uiso 1 1 calc R
H13C H 0.3905 0.7083 0.8615 0.090 Uiso 1 1 calc R
C14 C 0.62603(19) 0.85274(14) 0.84374(11) 0.0523(4) Uani 1 1 d .
H14A H 0.6783 0.8881 0.8150 0.079 Uiso 1 1 calc R
H14B H 0.6765 0.8419 0.8905 0.079 Uiso 1 1 calc R
H14C H 0.5705 0.9014 0.8556 0.079 Uiso 1 1 calc R
C15 C 0.90202(13) 0.81783(12) 0.68324(8) 0.0311(3) Uani 1 1 d .
C16 C 0.90798(13) 0.85673(11) 0.76060(8) 0.0303(3) Uani 1 1 d .
H16A H 0.8639 0.9148 0.7672 0.036 Uiso 1 1 calc R
C17 C 0.96181(13) 0.83229(11) 0.83041(8) 0.0311(3) Uani 1 1 d .
H17A H 0.9421 0.8769 0.8710 0.037 Uiso 1 1 calc R
C18 C 1.03742(13) 0.75903(12) 0.85634(8) 0.0329(3) Uani 1 1 d .
C19 C 1.09320(13) 0.68280(13) 0.81691(9) 0.0373(3) Uani 1 1 d .
H19A H 1.1423 0.6474 0.8497 0.045 Uiso 1 1 calc R
C20 C 1.09382(13) 0.64637(13) 0.74078(10) 0.0385(3) Uani 1 1 d .
H20A H 1.1444 0.5935 0.7353 0.046 Uiso 1 1 calc R
C21 C 1.03853(14) 0.66868(13) 0.67120(9) 0.0369(3) Uani 1 1 d .
H21A H 1.0602 0.6267 0.6303 0.044 Uiso 1 1 calc R
C22 C 0.95907(14) 0.73796(12) 0.64756(8) 0.0338(3) Uani 1 1 d .
H22A H 0.9381 0.7294 0.5944 0.041 Uiso 1 1 calc R
C23 C 0.6978(2) 0.77151(19) 0.53630(13) 0.0687(6) Uani 1 1 d .
H23A H 0.7430 0.7222 0.5119 0.103 Uiso 1 1 calc R
H23B H 0.6543 0.8082 0.4992 0.103 Uiso 1 1 calc R
H23C H 0.6394 0.7267 0.5570 0.103 Uiso 1 1 calc R
C24 C 0.9031(2) 0.9716(2) 0.56865(13) 0.0689(6) Uani 1 1 d .
H24A H 0.9519 0.9269 0.5439 0.103 Uiso 1 1 calc R
H24B H 0.9572 1.0339 0.6072 0.103 Uiso 1 1 calc R
H24C H 0.8514 1.0020 0.5312 0.103 Uiso 1 1 calc R
C25 C 0.7169(3) 0.9724(2) 0.65854(13) 0.0765(7) Uani 1 1 d .
H25A H 0.6642 0.9283 0.6831 0.115 Uiso 1 1 calc R
H25B H 0.6670 1.0024 0.6201 0.115 Uiso 1 1 calc R
H25C H 0.7728 1.0348 0.6961 0.115 Uiso 1 1 calc R
C26 C 0.9297(2) 0.7783(3) 0.99630(12) 0.0785(7) Uani 1 1 d .
H26A H 0.9494 0.7817 1.0507 0.118 Uiso 1 1 calc R
H26B H 0.8644 0.7127 0.9711 0.118 Uiso 1 1 calc R
H26C H 0.9031 0.8471 0.9861 0.118 Uiso 1 1 calc R
C27 C 1.1191(3) 0.6399(2) 0.98733(14) 0.0845(8) Uani 1 1 d .
H27A H 1.1916 0.6308 0.9692 0.127 Uiso 1 1 calc R
H27B H 1.0542 0.5730 0.9648 0.127 Uiso 1 1 calc R
H27C H 1.1388 0.6496 1.0422 0.127 Uiso 1 1 calc R
C29 C 0.04509(18) 0.18955(19) 0.77512(12) 0.0595(5) Uani 1 1 d .
H29A H -0.0115 0.2202 0.8013 0.089 Uiso 1 1 calc R
H29B H 0.0296 0.1075 0.7699 0.089 Uiso 1 1 calc R
H29C H 0.0334 0.2081 0.7251 0.089 Uiso 1 1 calc R
C28 C 1.1870(3) 0.8918(2) 1.01267(13) 0.0965(11) Uani 1 1 d .
H28A H 1.2618 0.8889 0.9960 0.145 Uiso 1 1 calc R
H28B H 1.2028 0.8925 1.0667 0.145 Uiso 1 1 calc R
H28C H 1.1592 0.9603 1.0030 0.145 Uiso 1 1 calc R
C30 C 0.18403(18) 0.35204(15) 0.85160(11) 0.0495(4) Uani 1 1 d .
H30A H 0.1199 0.3629 0.8785 0.059 Uiso 1 1 calc R
H30B H 0.1795 0.3988 0.8129 0.059 Uiso 1 1 calc R
C31 C 0.30634(17) 0.38565(15) 0.90566(10) 0.0489(4) Uani 1 1 d .
H31A H 0.3257 0.4678 0.9261 0.059 Uiso 1 1 calc R
H31B H 0.3071 0.3464 0.9482 0.059 Uiso 1 1 calc R
C32 C 0.51503(17) 0.39636(16) 0.91171(11) 0.0529(4) Uani 1 1 d .
H32A H 0.5209 0.4690 0.9445 0.079 Uiso 1 1 calc R
H32B H 0.5706 0.4057 0.8788 0.079 Uiso 1 1 calc R
H32C H 0.5371 0.3420 0.9425 0.079 Uiso 1 1 calc R
C33 C 0.2552(3) 0.3518(3) 0.66945(15) 0.0880(8) Uani 1 1 d .
H33A H 0.2720 0.3780 0.6249 0.132 Uiso 1 1 calc R
H33B H 0.2683 0.4168 0.7107 0.132 Uiso 1 1 calc R
H33C H 0.1707 0.3105 0.6577 0.132 Uiso 1 1 calc R
C34 C 0.4559(2) 0.32609(18) 0.69144(12) 0.0636(6) Uani 1 1 d .
H34A H 0.4881 0.3954 0.7310 0.076 Uiso 1 1 calc R
H34B H 0.4592 0.3456 0.6422 0.076 Uiso 1 1 calc R
C35 C 0.52972(19) 0.2401(2) 0.70625(12) 0.0619(6) Uani 1 1 d .
H35A H 0.5041 0.1746 0.6635 0.074 Uiso 1 1 calc R
H35B H 0.6169 0.2725 0.7125 0.074 Uiso 1 1 calc R
C36 C 0.5922(3) 0.1394(3) 0.79970(19) 0.0957(10) Uani 1 1 d .
H36A H 0.6687 0.1604 0.7853 0.144 Uiso 1 1 calc R
H36B H 0.5561 0.0598 0.7778 0.144 Uiso 1 1 calc R
H36C H 0.6081 0.1517 0.8546 0.144 Uiso 1 1 calc R
C37 C 0.2393(3) 0.0119(2) 0.64223(14) 0.0830(8) Uani 1 1 d .
H37A H 0.1884 -0.0638 0.6221 0.125 Uiso 1 1 calc R
H37B H 0.3225 0.0111 0.6380 0.125 Uiso 1 1 calc R
H37C H 0.2066 0.0649 0.6136 0.125 Uiso 1 1 calc R
C38 C 0.2447(3) -0.04442(17) 0.75821(16) 0.0763(7) Uani 1 1 d .
H38A H 0.3166 -0.0764 0.7530 0.092 Uiso 1 1 calc R
H38B H 0.1711 -0.1048 0.7361 0.092 Uiso 1 1 calc R
C39 C 0.2525(2) -0.00339(18) 0.83802(15) 0.0710(6) Uani 1 1 d .
H39A H 0.1775 0.0225 0.8440 0.085 Uiso 1 1 calc R
H39B H 0.2618 -0.0645 0.8661 0.085 Uiso 1 1 calc R
C40 C 0.3844(3) 0.1186(2) 0.94590(14) 0.0782(7) Uani 1 1 d .
H40A H 0.3879 0.0511 0.9673 0.117 Uiso 1 1 calc R
H40B H 0.3219 0.1551 0.9616 0.117 Uiso 1 1 calc R
H40C H 0.4636 0.1709 0.9638 0.117 Uiso 1 1 calc R

loop_
_atom_site_aniso_label
_atom_site_aniso_U_11
_atom_site_aniso_U_22
_atom_site_aniso_U_33
_atom_site_aniso_U_23
_atom_site_aniso_U_13
_atom_site_aniso_U_12
Dy1 0.02291(4) 0.02738(4) 0.02717(4) 0.00652(2) 0.00737(2) 0.00239(2)
Si1 0.0363(2) 0.03462(19) 0.0350(2) 0.00166(15) 0.01241(17) 0.00848(16)
Si2 0.0341(2) 0.0387(2) 0.0341(2) 0.00456(15) 0.01099(16) 0.01309(16)
Si3 0.0475(2) 0.0430(2) 0.0300(2) 0.01558(16) 0.01236(17) 0.01160(18)
Si4 0.0466(3) 0.0443(2) 0.0301(2) 0.01353(17) -0.00076(18) -0.00423(18)
Li1 0.0313(12) 0.0308(11) 0.0307(11) 0.0049(9) 0.0105(9) 0.0015(9)
O1 0.0407(6) 0.0434(6) 0.0519(7) 0.0018(5) 0.0058(5) 0.0088(5)
O2 0.0450(6) 0.0460(6) 0.0397(6) -0.0051(5) 0.0150(5) -0.0022(5)
O3 0.0568(8) 0.0510(7) 0.0444(7) 0.0175(5) 0.0118(6) 0.0049(6)
O4 0.0428(7) 0.0557(7) 0.0550(7) 0.0085(6) 0.0224(6) 0.0100(5)
O5 0.0556(8) 0.0406(6) 0.0589(8) -0.0040(5) 0.0179(6) -0.0020(5)
O6 0.0532(8) 0.0483(7) 0.0649(8) 0.0204(6) 0.0159(6) 0.0001(6)
C1 0.0278(6) 0.0275(6) 0.0329(7) 0.0038(5) 0.0100(5) 0.0033(5)
C2 0.0268(6) 0.0324(6) 0.0271(6) 0.0051(5) 0.0063(5) 0.0040(5)
C3 0.0241(6) 0.0298(6) 0.0305(6) 0.0065(5) 0.0067(5) 0.0052(5)
C4 0.0244(6) 0.0284(6) 0.0303(6) 0.0055(5) 0.0085(5) 0.0038(5)
C5 0.0289(7) 0.0346(7) 0.0284(6) 0.0080(5) 0.0109(5) 0.0040(5)
C6 0.0325(7) 0.0369(7) 0.0282(7) 0.0133(5) 0.0073(5) 0.0044(5)
C7 0.0317(7) 0.0320(7) 0.0376(7) 0.0149(5) 0.0063(6) 0.0082(5)
C8 0.0305(7) 0.0292(6) 0.0399(8) 0.0085(5) 0.0104(6) 0.0087(5)
C9 0.0536(11) 0.0774(14) 0.0583(12) 0.0046(10) 0.0220(9) 0.0296(10)
C10 0.0701(13) 0.0476(10) 0.0544(11) -0.0093(8) 0.0152(10) -0.0039(9)
C11 0.0799(14) 0.0560(10) 0.0403(9) 0.0121(8) 0.0298(9) 0.0203(10)
C12 0.0833(16) 0.1113(19) 0.0517(12) 0.0044(12) 0.0044(11) 0.0717(15)
C13 0.0490(10) 0.0619(11) 0.0777(14) 0.0092(10) 0.0394(10) 0.0121(9)
C14 0.0650(12) 0.0376(8) 0.0574(11) 0.0018(7) 0.0283(9) 0.0095(8)
C15 0.0324(7) 0.0330(6) 0.0299(7) 0.0106(5) 0.0115(5) 0.0032(5)
C16 0.0350(7) 0.0277(6) 0.0290(6) 0.0075(5) 0.0104(5) 0.0041(5)
C17 0.0350(7) 0.0306(6) 0.0248(6) 0.0042(5) 0.0073(5) 0.0002(5)
C18 0.0301(7) 0.0345(7) 0.0295(7) 0.0087(5) 0.0030(5) -0.0022(5)
C19 0.0233(6) 0.0425(8) 0.0447(8) 0.0135(6) 0.0041(6) 0.0034(6)
C20 0.0260(7) 0.0399(7) 0.0517(9) 0.0080(6) 0.0145(6) 0.0080(6)
C21 0.0309(7) 0.0411(8) 0.0410(8) 0.0049(6) 0.0189(6) 0.0046(6)
C22 0.0361(7) 0.0377(7) 0.0292(7) 0.0077(5) 0.0147(6) 0.0028(6)
C23 0.0679(14) 0.0646(13) 0.0576(12) 0.0159(10) -0.0155(10) 0.0063(10)
C24 0.0786(15) 0.0790(14) 0.0568(12) 0.0419(11) 0.0199(11) 0.0063(12)
C25 0.0996(19) 0.1019(18) 0.0594(13) 0.0410(13) 0.0343(13) 0.0652(16)
C26 0.0804(17) 0.126(2) 0.0358(10) 0.0230(12) 0.0216(10) 0.0240(15)
C27 0.121(2) 0.0793(16) 0.0590(13) 0.0387(12) 0.0079(14) 0.0320(15)
C29 0.0414(10) 0.0706(13) 0.0585(12) 0.0042(9) 0.0039(8) 0.0094(9)
C28 0.120(2) 0.0872(17) 0.0419(11) 0.0137(11) -0.0138(13) -0.0471(16)
C30 0.0538(10) 0.0462(9) 0.0531(10) 0.0087(7) 0.0200(8) 0.0160(8)
C31 0.0542(10) 0.0453(9) 0.0452(9) -0.0020(7) 0.0215(8) 0.0044(7)
C32 0.0470(10) 0.0516(10) 0.0487(10) -0.0026(8) 0.0104(8) -0.0062(8)
C33 0.119(2) 0.105(2) 0.0679(15) 0.0502(15) 0.0304(15) 0.0580(18)
C34 0.0757(14) 0.0565(11) 0.0501(11) 0.0148(9) 0.0193(10) -0.0185(10)
C35 0.0461(10) 0.0816(14) 0.0528(11) 0.0035(10) 0.0261(9) -0.0091(10)
C36 0.0744(18) 0.131(3) 0.113(2) 0.045(2) 0.0431(17) 0.0644(18)
C37 0.0822(17) 0.0786(16) 0.0641(14) -0.0256(12) 0.0169(12) -0.0090(13)
C38 0.0804(16) 0.0337(9) 0.103(2) 0.0042(10) 0.0160(14) -0.0013(9)
C39 0.0696(14) 0.0482(11) 0.0927(17) 0.0315(11) 0.0169(12) -0.0070(10)
C40 0.0930(19) 0.0749(15) 0.0653(14) 0.0315(12) 0.0168(13) 0.0009(13)

loop_
_atom_type_symbol
_atom_type_description
_atom_type_scat_dispersion_real
_atom_type_scat_dispersion_imag
_atom_type_scat_source
C C 0.0033 0.0016 'International Tables Vol C Tables 4.2.6.8 and 6.1.1.4'
H H 0.0000 0.0000 'International Tables Vol C Tables 4.2.6.8 and 6.1.1.4'
O O 0.0106 0.0060 'International Tables Vol C Tables 4.2.6.8 and 6.1.1.4'
Si Si 0.0817 0.0704 'International Tables Vol C Tables 4.2.6.8 and 6.1.1.4'
Li Li -0.0003 0.0001 'International Tables Vol C Tables 4.2.6.8 and 6.1.1.4'
Dy Dy -0.1892 4.4098 'International Tables Vol C Tables 4.2.6.8 and 6.1.1.4'

loop_
_geom_angle_atom_site_label_1
_geom_angle_atom_site_label_2
_geom_angle_atom_site_label_3
_geom_angle
C2 Dy1 C17 147.34(4)
C2 Dy1 C3 31.04(4)
C17 Dy1 C3 120.00(4)
C2 Dy1 C8 58.78(5)
C17 Dy1 C8 151.94(5)
C3 Dy1 C8 80.03(4)
C2 Dy1 C19 152.35(5)
C17 Dy1 C19 58.60(5)
C3 Dy1 C19 173.61(4)
C8 Dy1 C19 99.19(5)
C2 Dy1 C18 175.66(4)
C17 Dy1 C18 31.27(5)
C3 Dy1 C18 145.17(4)
C8 Dy1 C18 121.66(5)
C19 Dy1 C18 31.00(5)
C2 Dy1 C16 120.29(4)
C17 Dy1 C16 31.08(4)
C3 Dy1 C16 101.82(4)
C8 Dy1 C16 173.73(4)
C19 Dy1 C16 79.64(5)
C18 Dy1 C16 59.82(5)
C2 Dy1 C1 31.22(4)
C17 Dy1 C1 176.49(4)
C3 Dy1 C1 59.72(4)
C8 Dy1 C1 30.98(4)
C19 Dy1 C1 122.12(5)
C18 Dy1 C1 150.60(5)
C16 Dy1 C1 145.70(4)
C2 Dy1 C20 124.90(5)
C17 Dy1 C20 78.99(5)
C3 Dy1 C20 154.74(5)
C8 Dy1 C20 89.22(5)
C19 Dy1 C20 30.93(5)
C18 Dy1 C20 59.21(5)
C16 Dy1 C20 86.69(5)
C1 Dy1 C20 100.24(5)
C2 Dy1 C22 93.86(4)
C17 Dy1 C22 79.93(4)
C3 Dy1 C22 105.76(5)
C8 Dy1 C22 115.41(5)
C19 Dy1 C22 80.35(5)
C18 Dy1 C22 89.72(5)
C16 Dy1 C22 58.34(4)
C1 Dy1 C22 96.73(4)
C20 Dy1 C22 58.52(5)
C2 Dy1 C7 79.18(5)
C17 Dy1 C7 124.40(4)
C3 Dy1 C7 87.27(4)
C8 Dy1 C7 30.85(5)
C19 Dy1 C7 88.91(5)
C18 Dy1 C7 99.46(4)
C16 Dy1 C7 154.46(4)
C1 Dy1 C7 59.01(5)
C20 Dy1 C7 95.16(5)
C22 Dy1 C7 142.21(5)
C2 Dy1 C21 103.62(5)
C17 Dy1 C21 87.25(5)
C3 Dy1 C21 127.35(5)
C8 Dy1 C21 95.49(5)
C19 Dy1 C21 58.99(5)
C18 Dy1 C21 80.70(5)
C16 Dy1 C21 78.59(5)
C1 Dy1 C21 90.40(4)
C20 Dy1 C21 30.63(5)
C22 Dy1 C21 30.55(5)
C7 Dy1 C21 114.83(5)
C9 Si1 C10 107.63(11)
C9 Si1 C11 106.70(10)
C10 Si1 C11 108.91(11)
C9 Si1 C1 112.29(8)
C10 Si1 C1 109.37(8)
C11 Si1 C1 111.80(7)
C14 Si2 C12 110.08(12)
C14 Si2 C4 113.00(8)
C12 Si2 C4 111.05(8)
C14 Si2 C13 105.37(9)
C12 Si2 C13 106.63(12)
C4 Si2 C13 110.38(8)
C23 Si3 C25 108.30(13)
C23 Si3 C24 106.91(11)
C25 Si3 C24 106.28(12)
C23 Si3 C15 112.47(8)
C25 Si3 C15 112.13(8)
C24 Si3 C15 110.42(9)
C28 Si4 C27 107.52(15)
C28 Si4 C26 106.33(15)
C27 Si4 C26 107.16(14)
C28 Si4 C18 110.99(9)
C27 Si4 C18 112.36(10)
C26 Si4 C18 112.16(9)
O5 Li1 O4 103.44(12)
O5 Li1 O2 165.15(14)
O4 Li1 O2 90.85(10)
O5 Li1 O3 93.31(11)
O4 Li1 O3 77.61(10)
O2 Li1 O3 93.70(10)
O5 Li1 O6 78.51(10)
O4 Li1 O6 92.88(11)
O2 Li1 O6 96.99(11)
O3 Li1 O6 165.80(14)
O5 Li1 O1 91.38(10)
O4 Li1 O1 165.16(13)
O2 Li1 O1 74.43(9)
O3 Li1 O1 101.06(11)
O6 Li1 O1 90.82(10)
C30 O1 C29 113.03(15)
C30 O1 Li1 111.25(12)
C29 O1 Li1 125.78(13)
C31 O2 C32 112.44(13)
C31 O2 Li1 115.26(12)
C32 O2 Li1 123.50(13)
C34 O3 C33 111.40(19)
C34 O3 Li1 109.14(13)
C33 O3 Li1 124.49(15)
C36 O4 C35 112.94(18)
C36 O4 Li1 127.12(17)
C35 O4 Li1 113.74(14)
C37 O5 C38 112.13(19)
C37 O5 Li1 123.69(15)
C38 O5 Li1 112.55(15)
C40 O6 C39 111.83(17)
C40 O6 Li1 127.37(15)
C39 O6 Li1 104.92(14)
C8 C1 C2 131.48(13)
C8 C1 Si1 115.40(10)
C2 C1 Si1 113.09(10)
C8 C1 Dy1 74.01(8)
C2 C1 Dy1 73.25(7)
Si1 C1 Dy1 135.54(7)
C3 C2 C1 137.33(13)
C3 C2 Dy1 74.99(8)
C1 C2 Dy1 75.53(8)
C2 C3 C4 136.78(13)
C2 C3 Dy1 73.97(8)
C4 C3 Dy1 76.37(8)
C5 C4 C3 131.25(13)
C5 C4 Si2 112.67(10)
C3 C4 Si2 116.05(10)
C5 C4 Dy1 73.92(8)
C3 C4 Dy1 72.70(8)
Si2 C4 Dy1 135.96(6)
C6 C5 C4 136.43(13)
C6 C5 Dy1 75.04(8)
C4 C5 Dy1 75.32(8)
C5 C6 C7 135.34(13)
C5 C6 Dy1 74.55(8)
C7 C6 Dy1 74.14(8)
C6 C7 C8 135.50(14)
C6 C7 Dy1 75.24(8)
C8 C7 Dy1 73.88(8)
C7 C8 C1 135.85(13)
C7 C8 Dy1 75.27(8)
C1 C8 Dy1 75.01(8)
C22 C15 C16 131.04(14)
C22 C15 Si3 111.90(10)
C16 C15 Si3 117.06(11)
C22 C15 Dy1 73.63(8)
C16 C15 Dy1 73.37(8)
Si3 C15 Dy1 134.04(7)
C17 C16 C15 137.22(14)
C17 C16 Dy1 73.60(8)
C15 C16 Dy1 75.72(8)
C16 C17 C18 137.35(14)
C16 C17 Dy1 75.32(8)
C18 C17 Dy1 75.16(8)
C19 C18 C17 130.89(14)
C19 C18 Si4 115.30(11)
C17 C18 Si4 113.81(11)
C19 C18 Dy1 74.35(8)
C17 C18 Dy1 73.57(8)
Si4 C18 Dy1 131.84(7)
C20 C19 C18 135.76(15)
C20 C19 Dy1 74.89(9)
C18 C19 Dy1 74.65(8)
C21 C20 C19 136.10(15)
C21 C20 Dy1 74.98(9)
C19 C20 Dy1 74.18(8)
C22 C21 C20 135.43(14)
C22 C21 Dy1 74.54(8)
C20 C21 Dy1 74.39(9)
C21 C22 C15 136.03(14)
C21 C22 Dy1 74.92(8)
C15 C22 Dy1 75.48(8)
O1 C30 C31 107.84(15)
O2 C31 C30 108.30(14)
O3 C34 C35 107.87(15)
O4 C35 C34 107.93(16)
O5 C38 C39 109.94(17)
O6 C39 C38 107.78(19)

loop_
_geom_bond_atom_site_label_1
_geom_bond_atom_site_label_2
_geom_bond_distance
Dy1 C2 2.6284(13)
Dy1 C17 2.6319(13)
Dy1 C3 2.6415(14)
Dy1 C8 2.6451(14)
Dy1 C19 2.6486(15)
Dy1 C18 2.6525(14)
Dy1 C16 2.6539(14)
Dy1 C1 2.6578(13)
Dy1 C20 2.6576(15)
Dy1 C22 2.6604(14)
Dy1 C7 2.6629(14)
Dy1 C21 2.6652(14)
Si1 C9 1.866(2)
Si1 C10 1.8667(19)
Si1 C11 1.871(2)
Si1 C1 1.8739(14)
Si2 C14 1.8629(18)
Si2 C12 1.867(2)
Si2 C4 1.8696(14)
Si2 C13 1.881(2)
Si3 C23 1.860(2)
Si3 C25 1.862(2)
Si3 C24 1.868(2)
Si3 C15 1.8714(15)
Si4 C28 1.860(2)
Si4 C27 1.859(2)
Si4 C26 1.867(3)
Si4 C18 1.8723(15)
Li1 O5 2.069(3)
Li1 O4 2.083(3)
Li1 O2 2.152(3)
Li1 O3 2.149(3)
Li1 O6 2.197(3)
Li1 O1 2.235(3)
O1 C30 1.414(2)
O1 C29 1.426(2)
O2 C31 1.414(2)
O2 C32 1.426(2)
O3 C34 1.419(2)
O3 C33 1.417(3)
O4 C36 1.406(3)
O4 C35 1.417(2)
O5 C37 1.419(3)
O5 C38 1.427(3)
O6 C40 1.417(3)
O6 C39 1.425(2)
C1 C8 1.416(2)
C1 C2 1.423(2)
C2 C3 1.4100(18)
C3 C4 1.4220(19)
C4 C5 1.422(2)
C5 C6 1.403(2)
C6 C7 1.410(2)
C7 C8 1.412(2)
C15 C22 1.423(2)
C15 C16 1.4227(19)
C16 C17 1.416(2)
C17 C18 1.424(2)
C18 C19 1.417(2)
C19 C20 1.415(2)
C20 C21 1.406(2)
C21 C22 1.403(2)
C30 C31 1.493(3)
C34 C35 1.488(4)
C38 C39 1.466(4)

loop_
_geom_torsion_atom_site_label_1
_geom_torsion_atom_site_label_2
_geom_torsion_atom_site_label_3
_geom_torsion_atom_site_label_4
_geom_torsion
O5 Li1 O1 C30 -166.18(13)
O4 Li1 O1 C30 10.8(6)
O2 Li1 O1 C30 18.26(13)
O3 Li1 O1 C30 -72.53(14)
O6 Li1 O1 C30 115.29(13)
O5 Li1 O1 C29 -23.26(19)
O4 Li1 O1 C29 153.7(5)
O2 Li1 O1 C29 161.18(16)
O3 Li1 O1 C29 70.39(18)
O6 Li1 O1 C29 -101.79(17)
O5 Li1 O2 C31 -6.0(6)
O4 Li1 O2 C31 -170.28(13)
O3 Li1 O2 C31 112.08(14)
O6 Li1 O2 C31 -77.28(15)
O1 Li1 O2 C31 11.62(14)
O5 Li1 O2 C32 139.0(5)
O4 Li1 O2 C32 -25.35(17)
O3 Li1 O2 C32 -102.98(15)
O6 Li1 O2 C32 67.66(16)
O1 Li1 O2 C32 156.56(14)
O5 Li1 O3 C34 -123.44(14)
O4 Li1 O3 C34 -20.41(14)
O2 Li1 O3 C34 69.65(15)
O6 Li1 O3 C34 -69.2(6)
O1 Li1 O3 C34 144.50(14)
O5 Li1 O3 C33 101.6(2)
O4 Li1 O3 C33 -155.4(2)
O2 Li1 O3 C33 -65.3(2)
O6 Li1 O3 C33 155.8(5)
O1 Li1 O3 C33 9.5(2)
O5 Li1 O4 C36 -68.9(2)
O2 Li1 O4 C36 107.0(2)
O3 Li1 O4 C36 -159.4(2)
O6 Li1 O4 C36 10.0(2)
O1 Li1 O4 C36 114.2(5)
O5 Li1 O4 C35 81.22(16)
O2 Li1 O4 C35 -102.87(15)
O3 Li1 O4 C35 -9.26(15)
O6 Li1 O4 C35 160.09(13)
O1 Li1 O4 C35 -95.7(5)
O4 Li1 O5 C37 -53.0(2)
O2 Li1 O5 C37 143.1(5)
O3 Li1 O5 C37 25.0(2)
O6 Li1 O5 C37 -143.3(2)
O1 Li1 O5 C37 126.2(2)
O4 Li1 O5 C38 87.06(18)
O2 Li1 O5 C38 -76.8(6)
O3 Li1 O5 C38 165.10(16)
O6 Li1 O5 C38 -3.18(17)
O1 Li1 O5 C38 -93.73(17)
O5 Li1 O6 C40 -159.24(19)
O4 Li1 O6 C40 97.6(2)
O2 Li1 O6 C40 6.4(2)
O3 Li1 O6 C40 145.0(5)
O1 Li1 O6 C40 -68.0(2)
O5 Li1 O6 C39 -25.80(16)
O4 Li1 O6 C39 -128.93(16)
O2 Li1 O6 C39 139.86(16)
O3 Li1 O6 C39 -81.6(6)
O1 Li1 O6 C39 65.44(16)
C9 Si1 C1 C8 -26.99(14)
C10 Si1 C1 C8 92.42(13)
C11 Si1 C1 C8 -146.88(12)
C9 Si1 C1 C2 155.05(12)
C10 Si1 C1 C2 -85.54(13)
C11 Si1 C1 C2 35.16(14)
C9 Si1 C1 Dy1 65.79(13)
C10 Si1 C1 Dy1 -174.80(11)
C11 Si1 C1 Dy1 -54.10(13)
C2 Dy1 C1 C8 -143.68(13)
C17 Dy1 C1 C8 148.0(7)
C3 Dy1 C1 C8 -125.66(9)
C19 Dy1 C1 C8 47.18(10)
C18 Dy1 C1 C8 28.50(13)
C16 Dy1 C1 C8 170.12(8)
C20 Dy1 C1 C8 70.86(9)
C22 Dy1 C1 C8 129.99(9)
C7 Dy1 C1 C8 -19.03(8)
C21 Dy1 C1 C8 100.03(9)
C17 Dy1 C1 C2 -68.3(7)
C3 Dy1 C1 C2 18.02(7)
C8 Dy1 C1 C2 143.68(13)
C19 Dy1 C1 C2 -169.14(8)
C18 Dy1 C1 C2 172.18(8)
C16 Dy1 C1 C2 -46.20(12)
C20 Dy1 C1 C2 -145.46(8)
C22 Dy1 C1 C2 -86.33(8)
C7 Dy1 C1 C2 124.65(9)
C21 Dy1 C1 C2 -116.29(9)
C2 Dy1 C1 Si1 106.14(14)
C17 Dy1 C1 Si1 37.8(7)
C3 Dy1 C1 Si1 124.16(11)
C8 Dy1 C1 Si1 -110.18(14)
C19 Dy1 C1 Si1 -63.00(12)
C18 Dy1 C1 Si1 -81.69(14)
C16 Dy1 C1 Si1 59.93(14)
C20 Dy1 C1 Si1 -39.32(11)
C22 Dy1 C1 Si1 19.81(11)
C7 Dy1 C1 Si1 -129.21(12)
C21 Dy1 C1 Si1 -10.15(10)
C8 C1 C2 C3 1.9(3)
Si1 C1 C2 C3 179.41(14)
Dy1 C1 C2 C3 -47.59(16)
C8 C1 C2 Dy1 49.46(15)
Si1 C1 C2 Dy1 -133.00(8)
C17 Dy1 C2 C3 -37.26(12)
C8 Dy1 C2 C3 127.91(9)
C19 Dy1 C2 C3 168.92(9)
C18 Dy1 C2 C3 30.8(6)
C16 Dy1 C2 C3 -59.31(9)
C1 Dy1 C2 C3 148.79(13)
C20 Dy1 C2 C3 -168.34(8)
C22 Dy1 C2 C3 -114.58(8)
C7 Dy1 C2 C3 102.91(8)
C21 Dy1 C2 C3 -143.91(8)
C17 Dy1 C2 C1 173.94(8)
C3 Dy1 C2 C1 -148.79(13)
C8 Dy1 C2 C1 -20.88(8)
C19 Dy1 C2 C1 20.12(14)
C18 Dy1 C2 C1 -118.0(5)
C16 Dy1 C2 C1 151.89(8)
C20 Dy1 C2 C1 42.87(10)
C22 Dy1 C2 C1 96.63(8)
C7 Dy1 C2 C1 -45.89(8)
C21 Dy1 C2 C1 67.30(9)
C1 C2 C3 C4 -0.7(3)
Dy1 C2 C3 C4 -48.41(16)
C1 C2 C3 Dy1 47.75(16)
C17 Dy1 C3 C2 157.84(8)
C8 Dy1 C3 C2 -43.24(8)
C19 Dy1 C3 C2 -126.7(4)
C18 Dy1 C3 C2 -176.11(7)
C16 Dy1 C3 C2 130.65(8)
C1 Dy1 C3 C2 -18.12(8)
C20 Dy1 C3 C2 22.86(15)
C22 Dy1 C3 C2 70.53(9)
C7 Dy1 C3 C2 -73.43(8)
C21 Dy1 C3 C2 46.07(10)
C2 Dy1 C3 C4 148.20(12)
C17 Dy1 C3 C4 -53.97(9)
C8 Dy1 C3 C4 104.96(8)
C19 Dy1 C3 C4 21.5(4)
C18 Dy1 C3 C4 -27.91(12)
C16 Dy1 C3 C4 -81.15(8)
C1 Dy1 C3 C4 130.08(9)
C20 Dy1 C3 C4 171.06(10)
C22 Dy1 C3 C4 -141.28(8)
C7 Dy1 C3 C4 74.76(8)
C21 Dy1 C3 C4 -165.73(8)
C2 C3 C4 C5 -1.1(3)
Dy1 C3 C4 C5 -48.77(14)
C2 C3 C4 Si2 -179.00(13)
Dy1 C3 C4 Si2 133.30(8)
C2 C3 C4 Dy1 47.70(16)
C14 Si2 C4 C5 65.47(12)
C12 Si2 C4 C5 -170.26(14)
C13 Si2 C4 C5 -52.23(13)
C14 Si2 C4 C3 -116.21(12)
C12 Si2 C4 C3 8.05(16)
C13 Si2 C4 C3 126.09(12)
C14 Si2 C4 Dy1 -24.54(13)
C12 Si2 C4 Dy1 99.73(14)
C13 Si2 C4 Dy1 -142.23(11)
C2 Dy1 C4 C5 125.54(9)
C17 Dy1 C4 C5 -81.31(8)
C3 Dy1 C4 C5 143.95(12)
C8 Dy1 C4 C5 71.83(8)
C19 Dy1 C4 C5 -32.16(11)
C18 Dy1 C4 C5 -53.42(9)
C16 Dy1 C4 C5 -112.42(8)
C1 Dy1 C4 C5 102.04(8)
C20 Dy1 C4 C5 -3.3(4)
C22 Dy1 C4 C5 -166.01(8)
C7 Dy1 C4 C5 42.18(8)
C21 Dy1 C4 C5 173.25(10)
C2 Dy1 C4 C3 -18.41(7)
C17 Dy1 C4 C3 134.74(8)
C8 Dy1 C4 C3 -72.12(8)
C19 Dy1 C4 C3 -176.11(8)
C18 Dy1 C4 C3 162.63(8)
C16 Dy1 C4 C3 103.63(8)
C1 Dy1 C4 C3 -41.91(8)
C20 Dy1 C4 C3 -147.3(3)
C22 Dy1 C4 C3 50.04(9)
C7 Dy1 C4 C3 -101.76(8)
C21 Dy1 C4 C3 29.30(15)
C2 Dy1 C4 Si2 -128.26(11)
C17 Dy1 C4 Si2 24.89(10)
C3 Dy1 C4 Si2 -109.85(13)
C8 Dy1 C4 Si2 178.03(10)
C19 Dy1 C4 Si2 74.04(13)
C18 Dy1 C4 Si2 52.78(11)
C16 Dy1 C4 Si2 -6.22(10)
C1 Dy1 C4 Si2 -151.76(10)
C20 Dy1 C4 Si2 102.9(3)
C22 Dy1 C4 Si2 -59.81(11)
C7 Dy1 C4 Si2 148.38(10)
C21 Dy1 C4 Si2 -80.55(14)
C3 C4 C5 C6 -0.2(3)
Si2 C4 C5 C6 177.84(14)
Dy1 C4 C5 C6 -48.51(17)
C3 C4 C5 Dy1 48.36(14)
Si2 C4 C5 Dy1 -133.66(8)
C2 Dy1 C5 C6 102.30(9)
C17 Dy1 C5 C6 -109.95(9)
C3 Dy1 C5 C6 126.89(9)
C8 Dy1 C5 C6 42.46(8)
C19 Dy1 C5 C6 -53.02(9)
C18 Dy1 C5 C6 -78.65(9)
C16 Dy1 C5 C6 -139.00(8)
C1 Dy1 C5 C6 72.32(9)
C20 Dy1 C5 C6 -32.97(12)
C22 Dy1 C5 C6 176.99(10)
C7 Dy1 C5 C6 18.61(8)
C21 Dy1 C5 C6 -12.0(3)
C2 Dy1 C5 C4 -45.40(8)
C17 Dy1 C5 C4 102.35(8)
C3 Dy1 C5 C4 -20.81(7)
C8 Dy1 C5 C4 -105.23(8)
C19 Dy1 C5 C4 159.28(8)
C18 Dy1 C5 C4 133.65(8)
C16 Dy1 C5 C4 73.31(8)
C1 Dy1 C5 C4 -75.38(8)
C20 Dy1 C5 C4 179.33(7)
C22 Dy1 C5 C4 29.29(15)
C7 Dy1 C5 C4 -129.08(9)
C21 Dy1 C5 C4 -159.7(3)
C4 C5 C6 C7 1.7(3)
Dy1 C5 C6 C7 -46.92(17)
C4 C5 C6 Dy1 48.59(16)
C2 Dy1 C6 C5 -74.14(8)
C17 Dy1 C6 C5 74.53(9)
C3 Dy1 C6 C5 -43.95(8)
C8 Dy1 C6 C5 -128.98(10)
C19 Dy1 C6 C5 133.48(9)
C18 Dy1 C6 C5 102.94(9)
C16 Dy1 C6 C5 52.47(10)
C1 Dy1 C6 C5 -104.79(9)
C20 Dy1 C6 C5 158.42(8)
C22 Dy1 C6 C5 -171.2(3)
C7 Dy1 C6 C5 -147.74(13)
C21 Dy1 C6 C5 177.38(8)
C2 Dy1 C6 C7 73.60(9)
C17 Dy1 C6 C7 -137.73(8)
C3 Dy1 C6 C7 103.79(9)
C8 Dy1 C6 C7 18.76(8)
C19 Dy1 C6 C7 -78.78(9)
C18 Dy1 C6 C7 -109.31(9)
C16 Dy1 C6 C7 -159.79(8)
C1 Dy1 C6 C7 42.95(8)
C20 Dy1 C6 C7 -53.83(9)
C22 Dy1 C6 C7 -23.5(3)
C21 Dy1 C6 C7 -34.87(12)
C5 C6 C7 C8 -0.3(3)
Dy1 C6 C7 C8 -47.33(17)
C5 C6 C7 Dy1 47.05(17)
C2 Dy1 C7 C6 -102.73(9)
C17 Dy1 C7 C6 52.50(10)
C3 Dy1 C7 C6 -72.53(9)
C8 Dy1 C7 C6 -147.56(13)
C19 Dy1 C7 C6 102.35(9)
C18 Dy1 C7 C6 73.08(9)
C16 Dy1 C7 C6 39.56(15)
C1 Dy1 C7 C6 -128.46(10)
C20 Dy1 C7 C6 132.68(9)
C22 Dy1 C7 C6 175.00(8)
C21 Dy1 C7 C6 157.15(8)
C2 Dy1 C7 C8 44.82(9)
C17 Dy1 C7 C8 -159.94(8)
C3 Dy1 C7 C8 75.03(9)
C19 Dy1 C7 C8 -110.09(9)
C18 Dy1 C7 C8 -139.36(9)
C16 Dy1 C7 C8 -172.88(9)
C1 Dy1 C7 C8 19.10(8)
C20 Dy1 C7 C8 -79.76(9)
C22 Dy1 C7 C8 -37.44(12)
C21 Dy1 C7 C8 -55.30(10)
C6 C7 C8 C1 -1.4(3)
Dy1 C7 C8 C1 -49.10(17)
C6 C7 C8 Dy1 47.74(17)
C2 C1 C8 C7 0.0(3)
Si1 C1 C8 C7 -177.51(14)
Dy1 C1 C8 C7 49.18(17)
C2 C1 C8 Dy1 -49.20(15)
Si1 C1 C8 Dy1 133.31(8)
C2 Dy1 C8 C7 -125.94(10)
C17 Dy1 C8 C7 36.99(14)
C3 Dy1 C8 C7 -101.54(9)
C19 Dy1 C8 C7 72.03(9)
C18 Dy1 C8 C7 49.00(10)
C16 Dy1 C8 C7 150.8(4)
C1 Dy1 C8 C7 -146.97(13)
C20 Dy1 C8 C7 101.42(9)
C22 Dy1 C8 C7 155.65(8)
C21 Dy1 C8 C7 131.45(9)
C2 Dy1 C8 C1 21.04(8)
C17 Dy1 C8 C1 -176.04(8)
C3 Dy1 C8 C1 45.43(8)
C19 Dy1 C8 C1 -141.00(8)
C18 Dy1 C8 C1 -164.03(8)
C16 Dy1 C8 C1 -62.3(4)
C20 Dy1 C8 C1 -111.60(9)
C22 Dy1 C8 C1 -57.38(9)
C7 Dy1 C8 C1 146.97(13)
C21 Dy1 C8 C1 -81.58(9)
C23 Si3 C15 C22 51.06(14)
C25 Si3 C15 C22 173.41(14)
C24 Si3 C15 C22 -68.27(14)
C23 Si3 C15 C16 -129.68(14)
C25 Si3 C15 C16 -7.34(16)
C24 Si3 C15 C16 110.98(13)
C23 Si3 C15 Dy1 -37.00(14)
C25 Si3 C15 Dy1 85.35(14)
C24 Si3 C15 Dy1 -156.33(11)
C2 Dy1 C15 C22 -81.30(9)
C17 Dy1 C15 C22 125.80(10)
C3 Dy1 C15 C22 -112.29(9)
C8 Dy1 C15 C22 -32.03(12)
C19 Dy1 C15 C22 72.37(9)
C18 Dy1 C15 C22 102.68(9)
C16 Dy1 C15 C22 143.31(13)
C1 Dy1 C15 C22 -53.73(10)
C20 Dy1 C15 C22 42.70(9)
C7 Dy1 C15 C22 -1.6(4)
C21 Dy1 C15 C22 18.85(8)
C2 Dy1 C15 C16 135.39(9)
C17 Dy1 C15 C16 -17.51(8)
C3 Dy1 C15 C16 104.40(9)
C8 Dy1 C15 C16 -175.34(8)
C19 Dy1 C15 C16 -70.95(9)
C18 Dy1 C15 C16 -40.63(9)
C1 Dy1 C15 C16 162.96(8)
C20 Dy1 C15 C16 -100.61(9)
C22 Dy1 C15 C16 -143.31(13)
C7 Dy1 C15 C16 -144.9(3)
C21 Dy1 C15 C16 -124.47(10)
C2 Dy1 C15 Si3 23.58(10)
C17 Dy1 C15 Si3 -129.32(11)
C3 Dy1 C15 Si3 -7.41(10)
C8 Dy1 C15 Si3 72.85(13)
C19 Dy1 C15 Si3 177.24(10)
C18 Dy1 C15 Si3 -152.45(10)
C16 Dy1 C15 Si3 -111.81(14)
C1 Dy1 C15 Si3 51.15(11)
C20 Dy1 C15 Si3 147.58(10)
C22 Dy1 C15 Si3 104.87(13)
C7 Dy1 C15 Si3 103.2(3)
C21 Dy1 C15 Si3 123.72(11)
C22 C15 C16 C17 -4.2(3)
Si3 C15 C16 C17 176.72(14)
Dy1 C15 C16 C17 45.26(17)
C22 C15 C16 Dy1 -49.46(15)
Si3 C15 C16 Dy1 131.46(9)
C2 Dy1 C16 C17 156.89(8)
C3 Dy1 C16 C17 129.95(9)
C8 Dy1 C16 C17 -123.5(4)
C19 Dy1 C16 C17 -43.71(9)
C18 Dy1 C16 C17 -18.09(8)
C1 Dy1 C16 C17 -177.44(8)
C20 Dy1 C16 C17 -74.06(9)
C22 Dy1 C16 C17 -128.69(10)
C7 Dy1 C16 C17 20.98(15)
C21 Dy1 C16 C17 -103.88(9)
C2 Dy1 C16 C15 -53.30(10)
C17 Dy1 C16 C15 149.81(14)
C3 Dy1 C16 C15 -80.24(9)
C8 Dy1 C16 C15 26.3(4)
C19 Dy1 C16 C15 106.10(9)
C18 Dy1 C16 C15 131.72(10)
C1 Dy1 C16 C15 -27.63(13)
C20 Dy1 C16 C15 75.75(9)
C22 Dy1 C16 C15 21.12(8)
C7 Dy1 C16 C15 170.79(9)
C21 Dy1 C16 C15 45.93(9)
C15 C16 C17 C18 1.7(3)
Dy1 C16 C17 C18 47.54(17)
C15 C16 C17 Dy1 -45.85(17)
C2 Dy1 C17 C16 -38.91(13)
C3 Dy1 C17 C16 -60.03(10)
C8 Dy1 C17 C16 168.83(9)
C19 Dy1 C17 C16 127.22(10)
C18 Dy1 C17 C16 148.87(13)
C1 Dy1 C17 C16 24.3(7)
C20 Dy1 C17 C16 102.06(9)
C22 Dy1 C17 C16 42.44(9)
C7 Dy1 C17 C16 -169.22(8)
C21 Dy1 C17 C16 72.31(9)
C2 Dy1 C17 C18 172.23(8)
C3 Dy1 C17 C18 151.10(8)
C8 Dy1 C17 C18 19.96(14)
C19 Dy1 C17 C18 -21.65(8)
C16 Dy1 C17 C18 -148.87(13)
C1 Dy1 C17 C18 -124.6(7)
C20 Dy1 C17 C18 -46.81(9)
C22 Dy1 C17 C18 -106.43(9)
C7 Dy1 C17 C18 41.91(10)
C21 Dy1 C17 C18 -76.56(9)
C16 C17 C18 C19 3.6(3)
Dy1 C17 C18 C19 51.14(15)
C16 C17 C18 Si4 -176.64(14)
Dy1 C17 C18 Si4 -129.05(8)
C16 C17 C18 Dy1 -47.58(17)
C28 Si4 C18 C19 100.77(17)
C27 Si4 C18 C19 -19.66(16)
C26 Si4 C18 C19 -140.46(14)
C28 Si4 C18 C17 -79.07(17)
C27 Si4 C18 C17 160.49(14)
C26 Si4 C18 C17 39.70(15)
C28 Si4 C18 Dy1 -167.93(15)
C27 Si4 C18 Dy1 71.64(15)
C26 Si4 C18 Dy1 -49.15(15)
C2 Dy1 C18 C19 143.0(5)
C17 Dy1 C18 C19 -142.31(13)
C3 Dy1 C18 C19 170.56(8)
C8 Dy1 C18 C19 48.56(10)
C16 Dy1 C18 C19 -124.33(10)
C1 Dy1 C18 C19 31.79(14)
C20 Dy1 C18 C19 -18.74(9)
C22 Dy1 C18 C19 -71.51(9)
C7 Dy1 C18 C19 71.65(9)
C21 Dy1 C18 C19 -42.18(9)
C2 Dy1 C18 C17 -74.7(6)
C3 Dy1 C18 C17 -47.13(12)
C8 Dy1 C18 C17 -169.13(8)
C19 Dy1 C18 C17 142.31(13)
C16 Dy1 C18 C17 17.98(8)
C1 Dy1 C18 C17 174.10(8)
C20 Dy1 C18 C17 123.58(10)
C22 Dy1 C18 C17 70.81(9)
C7 Dy1 C18 C17 -146.03(8)
C21 Dy1 C18 C17 100.13(9)
C2 Dy1 C18 Si4 32.8(6)
C17 Dy1 C18 Si4 107.51(14)
C3 Dy1 C18 Si4 60.38(14)
C8 Dy1 C18 Si4 -61.62(12)
C19 Dy1 C18 Si4 -110.18(14)
C16 Dy1 C18 Si4 125.49(12)
C1 Dy1 C18 Si4 -78.39(14)
C20 Dy1 C18 Si4 -128.91(12)
C22 Dy1 C18 Si4 178.31(11)
C7 Dy1 C18 Si4 -38.52(11)
C21 Dy1 C18 Si4 -152.36(11)
C17 C18 C19 C20 -2.9(3)
Si4 C18 C19 C20 177.31(15)
Dy1 C18 C19 C20 47.98(17)
C17 C18 C19 Dy1 -50.86(15)
Si4 C18 C19 Dy1 129.33(9)
C2 Dy1 C19 C20 38.10(15)
C17 Dy1 C19 C20 -125.71(11)
C3 Dy1 C19 C20 155.1(4)
C8 Dy1 C19 C20 72.74(10)
C18 Dy1 C19 C20 -147.53(14)
C16 Dy1 C19 C20 -101.01(10)
C1 Dy1 C19 C20 50.25(11)
C22 Dy1 C19 C20 -41.68(9)
C7 Dy1 C19 C20 101.93(10)
C21 Dy1 C19 C20 -18.17(9)
C2 Dy1 C19 C18 -174.37(8)
C17 Dy1 C19 C18 21.82(8)
C3 Dy1 C19 C18 -57.3(4)
C8 Dy1 C19 C18 -139.73(9)
C16 Dy1 C19 C18 46.52(9)
C1 Dy1 C19 C18 -162.22(8)
C20 Dy1 C19 C18 147.53(14)
C22 Dy1 C19 C18 105.85(9)
C7 Dy1 C19 C18 -110.54(9)
C21 Dy1 C19 C18 129.36(10)
C18 C19 C20 C21 -1.0(3)
Dy1 C19 C20 C21 46.94(18)
C18 C19 C20 Dy1 -47.90(17)
C2 Dy1 C20 C21 52.07(11)
C17 Dy1 C20 C21 -103.45(9)
C3 Dy1 C20 C21 37.93(16)
C8 Dy1 C20 C21 102.16(9)
C19 Dy1 C20 C21 -148.36(15)
C18 Dy1 C20 C21 -129.58(10)
C16 Dy1 C20 C21 -73.07(9)
C1 Dy1 C20 C21 73.07(9)
C22 Dy1 C20 C21 -18.60(8)
C7 Dy1 C20 C21 132.47(9)
C2 Dy1 C20 C19 -159.57(9)
C17 Dy1 C20 C19 44.92(9)
C3 Dy1 C20 C19 -173.71(9)
C8 Dy1 C20 C19 -109.47(10)
C18 Dy1 C20 C19 18.78(9)
C16 Dy1 C20 C19 75.29(9)
C1 Dy1 C20 C19 -138.57(9)
C22 Dy1 C20 C19 129.76(11)
C7 Dy1 C20 C19 -79.17(10)
C21 Dy1 C20 C19 148.36(15)
C19 C20 C21 C22 0.6(3)
Dy1 C20 C21 C22 47.30(18)
C19 C20 C21 Dy1 -46.70(18)
C2 Dy1 C21 C22 74.08(9)
C17 Dy1 C21 C22 -74.75(9)
C3 Dy1 C21 C22 51.62(10)
C8 Dy1 C21 C22 133.25(9)
C19 Dy1 C21 C22 -129.32(10)
C18 Dy1 C21 C22 -105.51(9)
C16 Dy1 C21 C22 -44.64(9)
C1 Dy1 C21 C22 102.64(9)
C20 Dy1 C21 C22 -147.65(14)
C7 Dy1 C21 C22 158.30(8)
C2 Dy1 C21 C20 -138.27(9)
C17 Dy1 C21 C20 72.90(9)
C3 Dy1 C21 C20 -160.73(8)
C8 Dy1 C21 C20 -79.10(9)
C19 Dy1 C21 C20 18.33(9)
C18 Dy1 C21 C20 42.13(9)
C16 Dy1 C21 C20 103.01(9)
C1 Dy1 C21 C20 -109.71(9)
C22 Dy1 C21 C20 147.65(14)
C7 Dy1 C21 C20 -54.05(10)
C20 C21 C22 C15 1.9(3)
Dy1 C21 C22 C15 49.20(17)
C20 C21 C22 Dy1 -47.25(18)
C16 C15 C22 C21 0.3(3)
Si3 C15 C22 C21 179.46(15)
Dy1 C15 C22 C21 -49.03(17)
C16 C15 C22 Dy1 49.37(15)
Si3 C15 C22 Dy1 -131.51(8)
C2 Dy1 C22 C21 -110.49(9)
C17 Dy1 C22 C21 101.83(9)
C3 Dy1 C22 C21 -139.65(9)
C8 Dy1 C22 C21 -53.38(10)
C19 Dy1 C22 C21 42.27(9)
C18 Dy1 C22 C21 71.97(9)
C16 Dy1 C22 C21 125.99(10)
C1 Dy1 C22 C21 -79.27(9)
C20 Dy1 C22 C21 18.65(9)
C7 Dy1 C22 C21 -33.20(12)
C2 Dy1 C22 C15 102.39(9)
C17 Dy1 C22 C15 -45.29(9)
C3 Dy1 C22 C15 73.23(9)
C8 Dy1 C22 C15 159.50(8)
C19 Dy1 C22 C15 -104.85(9)
C18 Dy1 C22 C15 -75.15(9)
C16 Dy1 C22 C15 -21.13(8)
C1 Dy1 C22 C15 133.61(9)
C20 Dy1 C22 C15 -128.47(10)
C7 Dy1 C22 C15 179.68(8)
C21 Dy1 C22 C15 -147.12(14)
C29 O1 C30 C31 169.03(16)
Li1 O1 C30 C31 -43.08(18)
C32 O2 C31 C30 173.36(15)
Li1 O2 C31 C30 -37.86(19)
O1 C30 C31 O2 52.73(19)
C33 O3 C34 C35 -173.62(18)
Li1 O3 C34 C35 45.14(19)
C36 O4 C35 C34 -169.7(2)
Li1 O4 C35 C34 35.8(2)
O3 C34 C35 O4 -53.4(2)
C37 O5 C38 C39 176.5(2)
Li1 O5 C38 C39 31.7(3)
C40 O6 C39 C38 -168.5(2)
Li1 O6 C39 C38 49.9(2)
O5 C38 C39 O6 -55.9(3)
